data_4317902
loop_
_publ_author_name
'Amanda L. Eckermann'
'Markus Wunder'
'Dieter Fenske'
'Thomas B. Rauchfuss'
'Scott R. Wilson'

_publ_contact_author
; 
Thomas B. Rauchfuss 
University of Illinois 
School of Chemical Sciences 
600 South Mathews Avenue Box 12-6 
Urbana, Illinois  61801 
USA 
;
_publ_contact_author_email rauchfuz@uiuc.edu
_publ_contact_author_fax '1  217 333 2685'
_publ_contact_author_phone '1  217 333 7355'
_publ_section_title
;
 New Class of Ruthenium Sulfide Clusters: Ru4S6(PPh3)4, Ru5S6(PPh3)5, and
 Ru6S8(PPh3)6
;
_journal_name_full 'Inorganic Chemistry'
_journal_page_first 2004
_journal_page_last 2006
_journal_paper_doi 10.1021/ic0255104
_journal_volume 41
_journal_year 2002
_chemical_formula_moiety 'C72 H60 P4 Ru4 S6, C H2 Cl2'
_chemical_formula_sum 'C73 H62 Cl2 P4 Ru4 S6'
_chemical_formula_weight 1730.65
_chemical_name_systematic
; 
? 
;
_space_group_IT_number 173
_symmetry_cell_setting hexagonal
_symmetry_space_group_name_Hall 'P 6c'
_symmetry_space_group_name_H-M 'P 63'
_atom_sites_solution_hydrogens geom
_atom_sites_solution_primary direct
_atom_sites_solution_secondary difmap
_audit_creation_method SHELXL-97
_audit_update_record
; 
2001-12-18     text and data added ALE 
;
_cell_angle_alpha 90.00
_cell_angle_beta 90.00
_cell_angle_gamma 120.00
_cell_formula_units_Z 2
_cell_length_a 15.630(4)
_cell_length_b 15.630(4)
_cell_length_c 16.849(7)
_cell_measurement_reflns_used 1015
_cell_measurement_temperature 193(2)
_cell_measurement_theta_max 28.3
_cell_measurement_theta_min 2.4
_cell_volume 3565(2)
_computing_cell_refinement 'SAINT V5 (Bruker, 1998)'
_computing_data_collection 'SMART V5 (Bruker, 1998)'
_computing_data_reduction 'SAINT V5 (Bruker, 1998)'
_computing_molecular_graphics 'SHELXTL V5 (Bruker, 1998)'
_computing_publication_material 'CIFTAB (Sheldrick, 1998)'
_computing_structure_refinement 'SHELXTL V5 (Bruker, 1998)'
_computing_structure_solution 'SHELXTL V5 (Bruker, 1998)'
_diffrn_ambient_temperature 193(2)
_diffrn_measured_fraction_theta_full 0.991
_diffrn_measured_fraction_theta_max 0.991
_diffrn_measurement_device 'Siemens Platform/CCD'
_diffrn_measurement_method 'profile data from \w scans'
_diffrn_radiation_monochromator graphite
_diffrn_radiation_source 'normal-focus sealed tube'
_diffrn_radiation_type MoK\a
_diffrn_radiation_wavelength 0.71073
_diffrn_radiation_wavelength_id p31pa
_diffrn_reflns_av_R_equivalents 0.0411
_diffrn_reflns_av_sigmaI/netI 0.0333
_diffrn_reflns_limit_h_max 11
_diffrn_reflns_limit_h_min -20
_diffrn_reflns_limit_k_max 20
_diffrn_reflns_limit_k_min -20
_diffrn_reflns_limit_l_max 22
_diffrn_reflns_limit_l_min -20
_diffrn_reflns_number 22876
_diffrn_reflns_theta_full 28.26
_diffrn_reflns_theta_max 28.26
_diffrn_reflns_theta_min 1.93
_diffrn_standards_decay_% 0.2
_diffrn_standards_interval_time 228
_diffrn_standards_number 680
_exptl_absorpt_coefficient_mu 1.213
_exptl_absorpt_correction_T_max 0.8301
_exptl_absorpt_correction_T_min 0.6433
_exptl_absorpt_correction_type integration
_exptl_absorpt_process_details '(Bruker, 1998)'
_exptl_crystal_colour black
_exptl_crystal_density_diffrn 1.612
_exptl_crystal_description prism
_exptl_crystal_F_000 1732
_exptl_crystal_id p31pa
_exptl_crystal_preparation
; 
The data crystal was mounted using oil (Parantone-N, Exxon) to a 
thin glass fiber with the (0 0 -1) scattering planes roughly normal 
to the spindle axis. 
;
_exptl_crystal_size_max 0.42
_exptl_crystal_size_mid 0.20
_exptl_crystal_size_min 0.18
_refine_diff_density_max 0.356
_refine_diff_density_min -0.420
_refine_diff_density_rms 0.065
_refine_ls_abs_structure_details 'Flack H D (1983), Acta Cryst. A39, 876-881'
_refine_ls_abs_structure_Flack -0.01(2)
_refine_ls_extinction_method none
_refine_ls_goodness_of_fit_ref 1.041
_refine_ls_hydrogen_treatment noref
_refine_ls_matrix_type full
_refine_ls_number_parameters 286
_refine_ls_number_reflns 5655
_refine_ls_number_restraints 4
_refine_ls_restrained_S_all 1.044
_refine_ls_R_factor_all 0.0304
_refine_ls_R_factor_gt 0.0244
_refine_ls_shift/su_max 0.009
_refine_ls_shift/su_mean 0.000
_refine_ls_structure_factor_coef Fsqd
_refine_ls_weighting_details 'calc w=1/[\s^2^(Fo^2^)+(0.0290P)^2^+0.2600P] where P=(Fo^2^+2Fc^2^)/3'
_refine_ls_weighting_scheme calc
_refine_ls_wR_factor_gt 0.0543
_refine_ls_wR_factor_ref 0.0567
_reflns_number_gt 5181
_reflns_number_total 5655
_reflns_threshold_expression >2sigma(I)
_cod_data_source_file ic0255104_s1_2.cif
_cod_data_source_block p31pa
_cod_depositor_comments
;
The following automatic conversions were performed:

'_symmetry_cell_setting' value 'Hexagonal' changed to 'hexagonal'
according to the built-in table from CIF Core dictionary named
'cif_core.dic' version 2.4.1 from 2010-06-29.

Automatic conversion script
Id: cif_fix_values 1646 2011-03-28 12:23:43Z adriana 
;
_cod_original_cell_volume 3564(2)
_cod_database_code 4317902

loop_
_symmetry_equiv_pos_as_xyz
'x, y, z'
'-y, x-y, z'
'-x+y, -x, z'
'-x, -y, z+1/2'
'y, -x+y, z+1/2'
'x-y, x, z+1/2'

loop_
_atom_site_label
_atom_site_type_symbol
_atom_site_fract_x
_atom_site_fract_y
_atom_site_fract_z
_atom_site_U_iso_or_equiv
_atom_site_adp_type
_atom_site_occupancy
_atom_site_symmetry_multiplicity
_atom_site_calc_flag
_atom_site_refinement_flags
_atom_site_disorder_assembly
_atom_site_disorder_group
Ru1 Ru 0.547694(13) 0.240731(13) -0.052085(14) 0.02050(5) Uani 1 1 d . . .
Ru2 Ru 0.6667 0.3333 0.09143(2) 0.02569(9) Uani 1 3 d S . .
S1 S 0.77370(6) 0.28222(6) 0.07528(5) 0.03974(19) Uani 1 1 d . . .
S2 S 0.63360(5) 0.17987(6) -0.10987(6) 0.03981(19) Uani 1 1 d . . .
P1 P 0.39319(5) 0.11579(5) -0.09004(4) 0.02122(13) Uani 1 1 d . . .
P2 P 0.6667 0.3333 0.22925(7) 0.0213(2) Uani 1 3 d S . .
C1 C 0.3553(2) 0.0072(2) -0.02669(15) 0.0264(6) Uani 1 1 d . . .
C2 C 0.2899(2) -0.0170(2) 0.03663(18) 0.0350(7) Uani 1 1 d . . .
H2 H 0.2571 0.0195 0.0453 0.042 Uiso 1 1 calc R . .
C3 C 0.2723(2) -0.0945(3) 0.0872(2) 0.0471(8) Uani 1 1 d . . .
H3 H 0.2272 -0.1110 0.1300 0.057 Uiso 1 1 calc R . .
C4 C 0.3201(3) -0.1476(2) 0.0754(2) 0.0472(9) Uani 1 1 d . . .
H4 H 0.3083 -0.2002 0.1103 0.057 Uiso 1 1 calc R . .
C5 C 0.3846(3) -0.1243(2) 0.0133(2) 0.0406(8) Uani 1 1 d . . .
H5 H 0.4173 -0.1610 0.0051 0.049 Uiso 1 1 calc R . .
C6 C 0.4025(2) -0.0475(2) -0.03773(17) 0.0309(6) Uani 1 1 d . . .
H6 H 0.4474 -0.0321 -0.0806 0.037 Uiso 1 1 calc R . .
C7 C 0.29060(19) 0.14075(19) -0.08238(16) 0.0245(5) Uani 1 1 d . . .
C8 C 0.2205(2) 0.1159(2) -0.14227(18) 0.0313(6) Uani 1 1 d . . .
H8 H 0.2258 0.0863 -0.1899 0.038 Uiso 1 1 calc R . .
C9 C 0.1426(2) 0.1343(2) -0.1322(2) 0.0396(7) Uani 1 1 d . . .
H9 H 0.0947 0.1164 -0.1730 0.047 Uiso 1 1 calc R . .
C10 C 0.1340(2) 0.1778(2) -0.0644(2) 0.0398(7) Uani 1 1 d . . .
H10 H 0.0802 0.1892 -0.0579 0.048 Uiso 1 1 calc R . .
C11 C 0.2046(2) 0.2051(2) -0.0054(2) 0.0408(8) Uani 1 1 d . . .
H11 H 0.1997 0.2363 0.0413 0.049 Uiso 1 1 calc R . .
C12 C 0.2828(2) 0.1871(2) -0.01410(19) 0.0346(7) Uani 1 1 d . . .
H12 H 0.3310 0.2064 0.0266 0.042 Uiso 1 1 calc R . .
C13 C 0.37963(19) 0.0662(2) -0.19036(16) 0.0252(5) Uani 1 1 d . . .
C14 C 0.3048(2) -0.0292(2) -0.20968(18) 0.0315(6) Uani 1 1 d . . .
H14 H 0.2594 -0.0700 -0.1701 0.038 Uiso 1 1 calc R . .
C15 C 0.2964(2) -0.0644(2) -0.28640(19) 0.0394(7) Uani 1 1 d . . .
H15 H 0.2450 -0.1291 -0.2992 0.047 Uiso 1 1 calc R . .
C16 C 0.3621(3) -0.0065(2) -0.34400(19) 0.0425(8) Uani 1 1 d . . .
H16 H 0.3572 -0.0321 -0.3960 0.051 Uiso 1 1 calc R . .
C17 C 0.4355(3) 0.0891(3) -0.32680(17) 0.0413(8) Uani 1 1 d . . .
H17 H 0.4795 0.1297 -0.3672 0.050 Uiso 1 1 calc R . .
C18 C 0.4444(2) 0.1258(2) -0.24939(17) 0.0320(6) Uani 1 1 d . . .
H18 H 0.4947 0.1913 -0.2373 0.038 Uiso 1 1 calc R . .
C19 C 0.6684(2) 0.43966(19) 0.27617(17) 0.0247(6) Uani 1 1 d . . .
C20 C 0.7246(2) 0.4846(2) 0.34407(18) 0.0310(6) Uani 1 1 d . . .
H20 H 0.7646 0.4608 0.3663 0.037 Uiso 1 1 calc R . .
C21 C 0.7223(2) 0.5638(2) 0.37918(19) 0.0380(7) Uani 1 1 d . . .
H21 H 0.7603 0.5935 0.4255 0.046 Uiso 1 1 calc R . .
C22 C 0.6649(2) 0.5997(2) 0.3470(2) 0.0389(7) Uani 1 1 d . . .
H22 H 0.6640 0.6543 0.3708 0.047 Uiso 1 1 calc R . .
C23 C 0.6088(2) 0.5554(2) 0.2796(2) 0.0372(7) Uani 1 1 d . . .
H23 H 0.5691 0.5796 0.2576 0.045 Uiso 1 1 calc R . .
C24 C 0.6104(2) 0.4760(2) 0.24437(18) 0.0294(6) Uani 1 1 d . . .
H24 H 0.5718 0.4462 0.1983 0.035 Uiso 1 1 calc R . .
C25 C -0.0106(10) 0.0069(18) -0.3959(5) 0.079(8) Uani 0.33 1 d PD . .
H25A H -0.0300 0.0471 -0.4286 0.095 Uiso 0.33 1 calc PR . .
H25B H 0.0032 -0.0344 -0.4324 0.095 Uiso 0.33 1 calc PR . .
Cl1 Cl 0.0958(4) 0.0850(5) -0.3452(3) 0.105(2) Uani 0.33 1 d PD . .
Cl2 Cl -0.1080(4) -0.0692(8) -0.3358(3) 0.171(4) Uani 0.33 1 d PD . .

loop_
_atom_site_aniso_label
_atom_site_aniso_U_11
_atom_site_aniso_U_22
_atom_site_aniso_U_33
_atom_site_aniso_U_23
_atom_site_aniso_U_13
_atom_site_aniso_U_12
Ru1 0.01848(9) 0.01900(9) 0.02319(9) -0.00288(9) -0.00290(9) 0.00874(7)
Ru2 0.02907(12) 0.02907(12) 0.01892(17) 0.000 0.000 0.01454(6)
S1 0.0625(5) 0.0430(4) 0.0266(4) 0.0060(3) 0.0125(3) 0.0360(4)
S2 0.0247(4) 0.0321(4) 0.0605(5) -0.0139(4) -0.0027(3) 0.0125(3)
P1 0.0199(3) 0.0208(3) 0.0216(3) -0.0022(3) -0.0013(3) 0.0091(3)
P2 0.0214(3) 0.0214(3) 0.0211(5) 0.000 0.000 0.01071(17)
C1 0.0241(13) 0.0241(13) 0.0257(13) -0.0009(10) -0.0039(10) 0.0083(11)
C2 0.0318(16) 0.0400(17) 0.0320(15) 0.0053(13) 0.0050(12) 0.0171(14)
C3 0.0392(18) 0.054(2) 0.0427(18) 0.0218(17) 0.0117(16) 0.0191(16)
C4 0.051(2) 0.0431(19) 0.041(2) 0.0184(15) -0.0032(15) 0.0183(17)
C5 0.0447(19) 0.0282(16) 0.0483(19) 0.0021(14) -0.0098(15) 0.0178(15)
C6 0.0336(14) 0.0308(14) 0.0304(16) 0.0003(11) -0.0023(11) 0.0177(12)
C7 0.0195(12) 0.0214(13) 0.0303(13) 0.0016(10) 0.0004(10) 0.0085(11)
C8 0.0269(14) 0.0315(15) 0.0360(15) -0.0039(12) -0.0034(12) 0.0149(13)
C9 0.0280(16) 0.0419(18) 0.0517(19) -0.0001(15) -0.0064(14) 0.0197(14)
C10 0.0282(14) 0.0416(16) 0.056(2) 0.0016(15) 0.0028(14) 0.0223(13)
C11 0.0406(18) 0.048(2) 0.0439(19) -0.0083(15) 0.0014(15) 0.0292(16)
C12 0.0300(15) 0.0420(18) 0.0368(15) -0.0081(14) -0.0056(13) 0.0217(14)
C13 0.0258(14) 0.0284(14) 0.0250(13) -0.0053(11) -0.0059(11) 0.0164(12)
C14 0.0322(15) 0.0273(15) 0.0343(16) -0.0055(12) -0.0057(12) 0.0145(13)
C15 0.0487(19) 0.0359(17) 0.0397(18) -0.0170(14) -0.0197(15) 0.0258(15)
C16 0.061(2) 0.050(2) 0.0301(16) -0.0135(15) -0.0149(15) 0.0378(18)
C17 0.0492(19) 0.056(2) 0.0257(16) 0.0010(14) 0.0016(13) 0.0321(18)
C18 0.0320(15) 0.0342(16) 0.0277(15) -0.0017(12) -0.0030(12) 0.0151(13)
C19 0.0222(13) 0.0225(13) 0.0279(14) 0.0011(10) 0.0041(10) 0.0101(11)
C20 0.0306(15) 0.0282(15) 0.0331(16) -0.0048(12) -0.0018(12) 0.0140(13)
C21 0.0352(17) 0.0295(16) 0.0440(19) -0.0129(13) -0.0028(13) 0.0123(14)
C22 0.0331(16) 0.0284(16) 0.056(2) -0.0079(14) 0.0045(15) 0.0163(14)
C23 0.0308(16) 0.0302(16) 0.0537(19) 0.0030(14) 0.0041(14) 0.0176(14)
C24 0.0266(14) 0.0280(14) 0.0336(15) 0.0024(11) 0.0036(11) 0.0137(12)
C25 0.14(2) 0.074(10) 0.052(6) -0.017(18) -0.03(2) 0.076(12)
Cl1 0.095(3) 0.097(4) 0.059(2) -0.027(3) 0.011(2) 0.001(3)
Cl2 0.101(4) 0.244(9) 0.050(3) -0.013(4) 0.006(3) -0.002(6)

loop_
_atom_type_symbol
_atom_type_description
_atom_type_scat_dispersion_real
_atom_type_scat_dispersion_imag
_atom_type_scat_source
C C 0.0033 0.0016 'International Tables Vol C Tables 4.2.6.8 and 6.1.1.4'
H H 0.0000 0.0000 'International Tables Vol C Tables 4.2.6.8 and 6.1.1.4'
P P 0.1023 0.0942 'International Tables Vol C Tables 4.2.6.8 and 6.1.1.4'
S S 0.1246 0.1234 'International Tables Vol C Tables 4.2.6.8 and 6.1.1.4'
Ru Ru -1.2594 0.8363 'International Tables Vol C Tables 4.2.6.8 and 6.1.1.4'
Cl Cl 0.1484 0.1585 'International Tables Vol C Tables 4.2.6.8 and 6.1.1.4'

loop_
_exptl_crystal_face_index_h
_exptl_crystal_face_index_k
_exptl_crystal_face_index_l
_exptl_crystal_face_perp_dist
0.00 -1.00 0.00 0.1000
0.00 1.00 0.00 0.1000
1.00 0.00 0.00 0.0900
-1.00 0.00 0.00 0.0900
0.00 0.00 1.00 0.2100
0.00 0.00 -1.00 0.2100
-1.00 1.00 0.00 0.0900
1.00 -1.00 0.00 0.0900

loop_
_geom_angle_atom_site_label_1
_geom_angle_atom_site_label_2
_geom_angle_atom_site_label_3
_geom_angle
_geom_angle_site_symmetry_1
_geom_angle_site_symmetry_3
_geom_angle_publ_flag
S2 Ru1 S1 113.21(4) 3_665 3_665 ?
S2 Ru1 S2 117.78(6) 3_665 . ?
S1 Ru1 S2 125.27(3) 3_665 . ?
S2 Ru1 P1 99.15(3) 3_665 . ?
S1 Ru1 P1 93.63(3) 3_665 . ?
S2 Ru1 P1 96.71(3) . . ?
S2 Ru1 Ru1 48.80(2) 3_665 3_665 ?
S1 Ru1 Ru1 97.70(2) 3_665 3_665 ?
S2 Ru1 Ru1 100.94(2) . 3_665 ?
P1 Ru1 Ru1 147.87(2) . 3_665 ?
S2 Ru1 Ru1 101.41(2) 3_665 2_655 ?
S1 Ru1 Ru1 104.00(2) 3_665 2_655 ?
S2 Ru1 Ru1 48.25(2) . 2_655 ?
P1 Ru1 Ru1 144.75(2) . 2_655 ?
Ru1 Ru1 Ru1 60.0 3_665 2_655 ?
S2 Ru1 Ru2 102.11(3) 3_665 . ?
S1 Ru1 Ru2 47.89(3) 3_665 . ?
S2 Ru1 Ru2 101.63(3) . . ?
P1 Ru1 Ru2 141.02(2) . . ?
Ru1 Ru1 Ru2 60.237(12) 3_665 . ?
Ru1 Ru1 Ru2 60.237(12) 2_655 . ?
S1 Ru2 S1 118.495(10) . 3_665 ?
S1 Ru2 S1 118.495(10) . 2_655 ?
S1 Ru2 S1 118.495(10) 3_665 2_655 ?
S1 Ru2 P2 97.10(2) . . ?
S1 Ru2 P2 97.10(2) 3_665 . ?
S1 Ru2 P2 97.10(2) 2_655 . ?
S1 Ru2 Ru1 48.19(2) . 2_655 ?
S1 Ru2 Ru1 103.61(2) 3_665 2_655 ?
S1 Ru2 Ru1 97.33(3) 2_655 2_655 ?
P2 Ru2 Ru1 145.026(14) . 2_655 ?
S1 Ru2 Ru1 97.33(3) . . ?
S1 Ru2 Ru1 48.19(2) 3_665 . ?
S1 Ru2 Ru1 103.61(2) 2_655 . ?
P2 Ru2 Ru1 145.026(14) . . ?
Ru1 Ru2 Ru1 59.53(2) 2_655 . ?
S1 Ru2 Ru1 103.61(3) . 3_665 ?
S1 Ru2 Ru1 97.33(3) 3_665 3_665 ?
S1 Ru2 Ru1 48.19(2) 2_655 3_665 ?
P2 Ru2 Ru1 145.026(14) . 3_665 ?
Ru1 Ru2 Ru1 59.53(2) 2_655 3_665 ?
Ru1 Ru2 Ru1 59.53(2) . 3_665 ?
Ru2 S1 Ru1 83.92(3) . 2_655 ?
Ru1 S2 Ru1 82.96(3) 2_655 . ?
C13 P1 C1 103.32(12) . . ?
C13 P1 C7 103.12(12) . . ?
C1 P1 C7 104.11(12) . . ?
C13 P1 Ru1 117.72(9) . . ?
C1 P1 Ru1 109.77(9) . . ?
C7 P1 Ru1 117.13(9) . . ?
C19 P2 C19 102.67(11) 3_665 2_655 ?
C19 P2 C19 102.67(11) 3_665 . ?
C19 P2 C19 102.67(11) 2_655 . ?
C19 P2 Ru2 115.63(9) 3_665 . ?
C19 P2 Ru2 115.63(9) 2_655 . ?
C19 P2 Ru2 115.63(9) . . ?
C2 C1 C6 118.5(3) . . ?
C2 C1 P1 123.4(2) . . ?
C6 C1 P1 117.7(2) . . ?
C3 C2 C1 120.3(3) . . ?
C3 C2 H2 119.9 . . ?
C1 C2 H2 119.9 . . ?
C4 C3 C2 120.3(3) . . ?
C4 C3 H3 119.8 . . ?
C2 C3 H3 119.8 . . ?
C5 C4 C3 119.7(3) . . ?
C5 C4 H4 120.1 . . ?
C3 C4 H4 120.1 . . ?
C4 C5 C6 120.5(3) . . ?
C4 C5 H5 119.7 . . ?
C6 C5 H5 119.7 . . ?
C5 C6 C1 120.6(3) . . ?
C5 C6 H6 119.7 . . ?
C1 C6 H6 119.7 . . ?
C8 C7 C12 118.7(3) . . ?
C8 C7 P1 122.5(2) . . ?
C12 C7 P1 118.7(2) . . ?
C7 C8 C9 120.0(3) . . ?
C7 C8 H8 120.0 . . ?
C9 C8 H8 120.0 . . ?
C10 C9 C8 121.1(3) . . ?
C10 C9 H9 119.5 . . ?
C8 C9 H9 119.5 . . ?
C9 C10 C11 119.4(3) . . ?
C9 C10 H10 120.3 . . ?
C11 C10 H10 120.3 . . ?
C10 C11 C12 120.5(3) . . ?
C10 C11 H11 119.8 . . ?
C12 C11 H11 119.8 . . ?
C11 C12 C7 120.3(3) . . ?
C11 C12 H12 119.9 . . ?
C7 C12 H12 119.9 . . ?
C18 C13 C14 119.2(3) . . ?
C18 C13 P1 119.0(2) . . ?
C14 C13 P1 121.7(2) . . ?
C15 C14 C13 120.2(3) . . ?
C15 C14 H14 119.9 . . ?
C13 C14 H14 119.9 . . ?
C16 C15 C14 120.4(3) . . ?
C16 C15 H15 119.8 . . ?
C14 C15 H15 119.8 . . ?
C15 C16 C17 120.4(3) . . ?
C15 C16 H16 119.8 . . ?
C17 C16 H16 119.8 . . ?
C16 C17 C18 119.7(3) . . ?
C16 C17 H17 120.2 . . ?
C18 C17 H17 120.2 . . ?
C13 C18 C17 120.0(3) . . ?
C13 C18 H18 120.0 . . ?
C17 C18 H18 120.0 . . ?
C24 C19 C20 118.9(3) . . ?
C24 C19 P2 119.1(2) . . ?
C20 C19 P2 122.0(2) . . ?
C21 C20 C19 120.4(3) . . ?
C21 C20 H20 119.8 . . ?
C19 C20 H20 119.8 . . ?
C22 C21 C20 120.4(3) . . ?
C22 C21 H21 119.8 . . ?
C20 C21 H21 119.8 . . ?
C21 C22 C23 119.6(3) . . ?
C21 C22 H22 120.2 . . ?
C23 C22 H22 120.2 . . ?
C24 C23 C22 120.4(3) . . ?
C24 C23 H23 119.8 . . ?
C22 C23 H23 119.8 . . ?
C23 C24 C19 120.4(3) . . ?
C23 C24 H24 119.8 . . ?
C19 C24 H24 119.8 . . ?
Cl2 C25 Cl1 114.0(6) . . ?
Cl2 C25 H25A 108.8 . . ?
Cl1 C25 H25A 108.8 . . ?
Cl2 C25 H25B 108.7 . . ?
Cl1 C25 H25B 108.7 . . ?
H25A C25 H25B 107.6 . . ?

loop_
_geom_bond_atom_site_label_1
_geom_bond_atom_site_label_2
_geom_bond_distance
_geom_bond_site_symmetry_2
_geom_bond_publ_flag
Ru1 S2 2.2023(9) 3_665 ?
Ru1 S1 2.2119(12) 3_665 ?
Ru1 S2 2.2211(10) . ?
Ru1 P1 2.3104(9) . ?
Ru1 Ru1 2.9298(9) 3_665 ?
Ru1 Ru1 2.9298(9) 2_655 ?
Ru1 Ru2 2.9510(9) . ?
Ru2 S1 2.2016(10) . ?
Ru2 S1 2.2016(10) 3_665 ?
Ru2 S1 2.2016(10) 2_655 ?
Ru2 P2 2.3221(15) . ?
Ru2 Ru1 2.9510(9) 2_655 ?
Ru2 Ru1 2.9510(9) 3_665 ?
S1 Ru1 2.2119(12) 2_655 ?
S2 Ru1 2.2023(9) 2_655 ?
P1 C13 1.827(3) . ?
P1 C1 1.834(3) . ?
P1 C7 1.835(3) . ?
P2 C19 1.828(3) 3_665 ?
P2 C19 1.828(3) 2_655 ?
P2 C19 1.828(3) . ?
C1 C2 1.393(4) . ?
C1 C6 1.393(4) . ?
C2 C3 1.391(4) . ?
C2 H2 0.9500 . ?
C3 C4 1.380(5) . ?
C3 H3 0.9500 . ?
C4 C5 1.371(5) . ?
C4 H4 0.9500 . ?
C5 C6 1.385(4) . ?
C5 H5 0.9500 . ?
C6 H6 0.9500 . ?
C7 C8 1.394(4) . ?
C7 C12 1.397(4) . ?
C8 C9 1.396(4) . ?
C8 H8 0.9500 . ?
C9 C10 1.369(5) . ?
C9 H9 0.9500 . ?
C10 C11 1.384(5) . ?
C10 H10 0.9500 . ?
C11 C12 1.392(4) . ?
C11 H11 0.9500 . ?
C12 H12 0.9500 . ?
C13 C18 1.393(4) . ?
C13 C14 1.397(4) . ?
C14 C15 1.386(4) . ?
C14 H14 0.9500 . ?
C15 C16 1.373(5) . ?
C15 H15 0.9500 . ?
C16 C17 1.385(5) . ?
C16 H16 0.9500 . ?
C17 C18 1.403(4) . ?
C17 H17 0.9500 . ?
C18 H18 0.9500 . ?
C19 C24 1.395(4) . ?
C19 C20 1.399(4) . ?
C20 C21 1.389(4) . ?
C20 H20 0.9500 . ?
C21 C22 1.384(5) . ?
C21 H21 0.9500 . ?
C22 C23 1.389(5) . ?
C22 H22 0.9500 . ?
C23 C24 1.388(4) . ?
C23 H23 0.9500 . ?
C24 H24 0.9500 . ?
C25 Cl2 1.716(9) . ?
C25 Cl1 1.719(9) . ?
C25 H25A 0.9900 . ?
C25 H25B 0.9900 . ?

loop_
_geom_torsion_atom_site_label_1
_geom_torsion_atom_site_label_2
_geom_torsion_atom_site_label_3
_geom_torsion_atom_site_label_4
_geom_torsion
_geom_torsion_site_symmetry_1
_geom_torsion_site_symmetry_2
_geom_torsion_site_symmetry_3
_geom_torsion_site_symmetry_4
_geom_torsion_publ_flag
S2 Ru1 Ru2 S1 -127.52(3) 3_665 . . . ?
S1 Ru1 Ru2 S1 122.028(19) 3_665 . . . ?
S2 Ru1 Ru2 S1 -5.46(3) . . . . ?
P1 Ru1 Ru2 S1 110.91(4) . . . . ?
Ru1 Ru1 Ru2 S1 -101.51(2) 3_665 . . . ?
Ru1 Ru1 Ru2 S1 -31.18(2) 2_655 . . . ?
S2 Ru1 Ru2 S1 110.46(4) 3_665 . . 3_665 ?
S2 Ru1 Ru2 S1 -127.48(4) . . . 3_665 ?
P1 Ru1 Ru2 S1 -11.12(4) . . . 3_665 ?
Ru1 Ru1 Ru2 S1 136.46(3) 3_665 . . 3_665 ?
Ru1 Ru1 Ru2 S1 -153.20(3) 2_655 . . 3_665 ?
S2 Ru1 Ru2 S1 -5.78(4) 3_665 . . 2_655 ?
S1 Ru1 Ru2 S1 -116.234(14) 3_665 . . 2_655 ?
S2 Ru1 Ru2 S1 116.28(3) . . . 2_655 ?
P1 Ru1 Ru2 S1 -127.36(4) . . . 2_655 ?
Ru1 Ru1 Ru2 S1 20.23(2) 3_665 . . 2_655 ?
Ru1 Ru1 Ru2 S1 90.56(3) 2_655 . . 2_655 ?
S2 Ru1 Ru2 P2 118.83(3) 3_665 . . . ?
S1 Ru1 Ru2 P2 8.37(3) 3_665 . . . ?
S2 Ru1 Ru2 P2 -119.11(3) . . . . ?
P1 Ru1 Ru2 P2 -2.75(3) . . . . ?
Ru1 Ru1 Ru2 P2 144.832(5) 3_665 . . . ?
Ru1 Ru1 Ru2 P2 -144.832(5) 2_655 . . . ?
S2 Ru1 Ru2 Ru1 -96.34(3) 3_665 . . 2_655 ?
S1 Ru1 Ru2 Ru1 153.20(3) 3_665 . . 2_655 ?
S2 Ru1 Ru2 Ru1 25.72(3) . . . 2_655 ?
P1 Ru1 Ru2 Ru1 142.08(3) . . . 2_655 ?
Ru1 Ru1 Ru2 Ru1 -70.336(9) 3_665 . . 2_655 ?
S2 Ru1 Ru2 Ru1 -26.00(3) 3_665 . . 3_665 ?
S1 Ru1 Ru2 Ru1 -136.46(3) 3_665 . . 3_665 ?
S2 Ru1 Ru2 Ru1 96.06(3) . . . 3_665 ?
P1 Ru1 Ru2 Ru1 -147.58(3) . . . 3_665 ?
Ru1 Ru1 Ru2 Ru1 70.336(9) 2_655 . . 3_665 ?
S1 Ru2 S1 Ru1 82.74(4) 3_665 . . 2_655 ?
S1 Ru2 S1 Ru1 -73.09(4) 2_655 . . 2_655 ?
P2 Ru2 S1 Ru1 -175.176(17) . . . 2_655 ?
Ru1 Ru2 S1 Ru1 36.77(3) . . . 2_655 ?
Ru1 Ru2 S1 Ru1 -23.56(3) 3_665 . . 2_655 ?
S2 Ru1 S2 Ru1 80.19(5) 3_665 . . 2_655 ?
S1 Ru1 S2 Ru1 -76.47(4) 3_665 . . 2_655 ?
P1 Ru1 S2 Ru1 -175.75(3) . . . 2_655 ?
Ru1 Ru1 S2 Ru1 31.22(3) 3_665 . . 2_655 ?
Ru2 Ru1 S2 Ru1 -30.33(3) . . . 2_655 ?
S2 Ru1 P1 C13 79.77(11) 3_665 . . . ?
S1 Ru1 P1 C13 -166.01(10) 3_665 . . . ?
S2 Ru1 P1 C13 -39.85(10) . . . . ?
Ru1 Ru1 P1 C13 83.29(11) 3_665 . . . ?
Ru1 Ru1 P1 C13 -45.35(11) 2_655 . . . ?
Ru2 Ru1 P1 C13 -157.77(10) . . . . ?
S2 Ru1 P1 C1 -162.49(10) 3_665 . . . ?
S1 Ru1 P1 C1 -48.27(10) 3_665 . . . ?
S2 Ru1 P1 C1 77.88(10) . . . . ?
Ru1 Ru1 P1 C1 -158.97(9) 3_665 . . . ?
Ru1 Ru1 P1 C1 72.39(10) 2_655 . . . ?
Ru2 Ru1 P1 C1 -40.03(10) . . . . ?
S2 Ru1 P1 C7 -44.12(11) 3_665 . . . ?
S1 Ru1 P1 C7 70.10(10) 3_665 . . . ?
S2 Ru1 P1 C7 -163.74(10) . . . . ?
Ru1 Ru1 P1 C7 -40.60(11) 3_665 . . . ?
Ru1 Ru1 P1 C7 -169.24(10) 2_655 . . . ?
Ru2 Ru1 P1 C7 78.35(10) . . . . ?
S1 Ru2 P2 C19 17.63(10) . . . 3_665 ?
S1 Ru2 P2 C19 137.63(10) 3_665 . . 3_665 ?
S1 Ru2 P2 C19 -102.37(10) 2_655 . . 3_665 ?
Ru1 Ru2 P2 C19 11.35(9) 2_655 . . 3_665 ?
Ru1 Ru2 P2 C19 131.35(9) . . . 3_665 ?
Ru1 Ru2 P2 C19 -108.65(9) 3_665 . . 3_665 ?
S1 Ru2 P2 C19 -102.37(10) . . . 2_655 ?
S1 Ru2 P2 C19 17.63(10) 3_665 . . 2_655 ?
S1 Ru2 P2 C19 137.63(10) 2_655 . . 2_655 ?
Ru1 Ru2 P2 C19 -108.65(9) 2_655 . . 2_655 ?
Ru1 Ru2 P2 C19 11.35(9) . . . 2_655 ?
Ru1 Ru2 P2 C19 131.35(9) 3_665 . . 2_655 ?
S1 Ru2 P2 C19 137.63(10) . . . . ?
S1 Ru2 P2 C19 -102.37(10) 3_665 . . . ?
S1 Ru2 P2 C19 17.63(10) 2_655 . . . ?
Ru1 Ru2 P2 C19 131.35(9) 2_655 . . . ?
Ru1 Ru2 P2 C19 -108.65(9) . . . . ?
Ru1 Ru2 P2 C19 11.35(9) 3_665 . . . ?
C13 P1 C1 C2 -132.9(2) . . . . ?
C7 P1 C1 C2 -25.4(3) . . . . ?
Ru1 P1 C1 C2 100.8(2) . . . . ?
C13 P1 C1 C6 54.0(2) . . . . ?
C7 P1 C1 C6 161.4(2) . . . . ?
Ru1 P1 C1 C6 -72.4(2) . . . . ?
C6 C1 C2 C3 -0.2(4) . . . . ?
P1 C1 C2 C3 -173.3(3) . . . . ?
C1 C2 C3 C4 0.5(5) . . . . ?
C2 C3 C4 C5 -0.5(5) . . . . ?
C3 C4 C5 C6 0.2(5) . . . . ?
C4 C5 C6 C1 0.0(5) . . . . ?
C2 C1 C6 C5 0.0(4) . . . . ?
P1 C1 C6 C5 173.5(2) . . . . ?
C13 P1 C7 C8 4.4(3) . . . . ?
C1 P1 C7 C8 -103.2(2) . . . . ?
Ru1 P1 C7 C8 135.4(2) . . . . ?
C13 P1 C7 C12 -175.2(2) . . . . ?
C1 P1 C7 C12 77.2(2) . . . . ?
Ru1 P1 C7 C12 -44.2(3) . . . . ?
C12 C7 C8 C9 -2.1(4) . . . . ?
P1 C7 C8 C9 178.3(2) . . . . ?
C7 C8 C9 C10 0.7(5) . . . . ?
C8 C9 C10 C11 0.9(5) . . . . ?
C9 C10 C11 C12 -1.1(5) . . . . ?
C10 C11 C12 C7 -0.3(5) . . . . ?
C8 C7 C12 C11 1.9(5) . . . . ?
P1 C7 C12 C11 -178.5(3) . . . . ?
C1 P1 C13 C18 -146.9(2) . . . . ?
C7 P1 C13 C18 104.9(2) . . . . ?
Ru1 P1 C13 C18 -25.8(3) . . . . ?
C1 P1 C13 C14 34.4(3) . . . . ?
C7 P1 C13 C14 -73.8(2) . . . . ?
Ru1 P1 C13 C14 155.54(19) . . . . ?
C18 C13 C14 C15 1.2(4) . . . . ?
P1 C13 C14 C15 179.9(2) . . . . ?
C13 C14 C15 C16 0.6(5) . . . . ?
C14 C15 C16 C17 -2.2(5) . . . . ?
C15 C16 C17 C18 1.9(5) . . . . ?
C14 C13 C18 C17 -1.4(4) . . . . ?
P1 C13 C18 C17 179.9(2) . . . . ?
C16 C17 C18 C13 -0.1(5) . . . . ?
C19 P2 C19 C24 167.9(2) 3_665 . . . ?
C19 P2 C19 C24 -85.8(3) 2_655 . . . ?
Ru2 P2 C19 C24 41.0(2) . . . . ?
C19 P2 C19 C20 -13.5(3) 3_665 . . . ?
C19 P2 C19 C20 92.81(18) 2_655 . . . ?
Ru2 P2 C19 C20 -140.3(2) . . . . ?
C24 C19 C20 C21 0.2(4) . . . . ?
P2 C19 C20 C21 -178.5(2) . . . . ?
C19 C20 C21 C22 -0.5(5) . . . . ?
C20 C21 C22 C23 0.6(5) . . . . ?
C21 C22 C23 C24 -0.4(5) . . . . ?
C22 C23 C24 C19 0.0(4) . . . . ?
C20 C19 C24 C23 0.1(4) . . . . ?
P2 C19 C24 C23 178.8(2) . . . . ?
